data_7210568
loop_
_publ_author_name
'Yang, Pan'
'Wu, Xiang Xia'
'Huo, Jian Zhong'
'Ding, Bin'
'Wang, Ying'
'Wang, XiuGuang'

_publ_section_title
;
 Hydrothermal synthesis and characterization of a series of luminescent
 Zn(ii) and Cd(ii) coordination polymers with the new versatile
 multidentate ligand 1,3-di-(1,2,4-triazol-4-yl)benzene
;
_journal_issue 40
_journal_name_full CrystEngComm
_journal_page_first 8097
_journal_paper_doi 10.1039/c3ce40946e
_journal_volume 15
_journal_year 2013
_chemical_formula_moiety 'C20 H20 N12 O2 Zn, F6 Si, H2O'
_chemical_formula_sum 'C20 H22 F6 N12 O3 Si Zn'
_chemical_formula_weight 685.96
_chemical_name_systematic
; 
 ? 
;
_space_group_IT_number 2
_symmetry_cell_setting triclinic
_symmetry_space_group_name_Hall '-P 1'
_symmetry_space_group_name_H-M 'P -1'
_atom_sites_solution_hydrogens geom
_atom_sites_solution_primary direct
_atom_sites_solution_secondary difmap
_audit_creation_method SHELXL-97
_cell_angle_alpha 63.290(4)
_cell_angle_beta 87.998(5)
_cell_angle_gamma 70.983(4)
_cell_formula_units_Z 1
_cell_length_a 7.003(3)
_cell_length_b 9.800(4)
_cell_length_c 10.744(4)
_cell_measurement_reflns_used 642
_cell_measurement_temperature 173(2)
_cell_measurement_theta_max 21.67
_cell_measurement_theta_min 2.41
_cell_volume 617.3(4)
_computing_structure_refinement 'SHELXL-97 (Sheldrick, 2008)'
_computing_structure_solution 'SHELXS-97 (Sheldrick, 2008)'
_diffrn_ambient_temperature 173(2)
_diffrn_measured_fraction_theta_full 0.982
_diffrn_measured_fraction_theta_max 0.982
_diffrn_radiation_monochromator graphite
_diffrn_radiation_source 'fine-focus sealed tube'
_diffrn_radiation_type MoK\a
_diffrn_radiation_wavelength 0.71073
_diffrn_reflns_av_R_equivalents 0.0524
_diffrn_reflns_av_sigmaI/netI 0.0914
_diffrn_reflns_limit_h_max 7
_diffrn_reflns_limit_h_min -8
_diffrn_reflns_limit_k_max 10
_diffrn_reflns_limit_k_min -11
_diffrn_reflns_limit_l_max 12
_diffrn_reflns_limit_l_min -12
_diffrn_reflns_number 4415
_diffrn_reflns_theta_full 25.25
_diffrn_reflns_theta_max 25.25
_diffrn_reflns_theta_min 2.14
_exptl_absorpt_coefficient_mu 1.143
_exptl_absorpt_correction_T_max 0.8750
_exptl_absorpt_correction_T_min 0.7631
_exptl_absorpt_correction_type multi-scan
_exptl_absorpt_process_details 'SADABS (Bruker, 2000)'
_exptl_crystal_density_diffrn 1.845
_exptl_crystal_density_method 'not measured'
_exptl_crystal_F_000 348
_exptl_crystal_size_max 0.25
_exptl_crystal_size_mid 0.20
_exptl_crystal_size_min 0.12
_refine_diff_density_max 0.451
_refine_diff_density_min -0.613
_refine_diff_density_rms 0.113
_refine_ls_extinction_method none
_refine_ls_goodness_of_fit_ref 1.053
_refine_ls_hydrogen_treatment mixed
_refine_ls_matrix_type full
_refine_ls_number_parameters 208
_refine_ls_number_reflns 2191
_refine_ls_number_restraints 7
_refine_ls_restrained_S_all 1.052
_refine_ls_R_factor_all 0.0848
_refine_ls_R_factor_gt 0.0553
_refine_ls_shift/su_max 0.000
_refine_ls_shift/su_mean 0.000
_refine_ls_structure_factor_coef Fsqd
_refine_ls_weighting_details 'calc w=1/[\s^2^(Fo^2^)+(0.0688P)^2^+0.2339P] where P=(Fo^2^+2Fc^2^)/3'
_refine_ls_weighting_scheme calc
_refine_ls_wR_factor_gt 0.1223
_refine_ls_wR_factor_ref 0.1496
_reflns_number_gt 1550
_reflns_number_total 2191
_reflns_threshold_expression >2sigma(I)
_cod_data_source_file c3ce40946e.cif
_cod_data_source_block 1
_cod_depositor_comments
;
The following automatic conversions were performed:

'_symmetry_cell_setting' value 'Triclinic' changed to 'triclinic'
according to /home/saulius/struct/CIF-dictionaries/cif_core.dic
dictionary named 'cif_core.dic' version 2.4.2 from 2011-04-26.

Automatic conversion script
Id: cif_fix_values 1891 2012-01-12 08:04:46Z andrius 
;
_cod_database_code 7210568

loop_
_symmetry_equiv_pos_as_xyz
'x, y, z'
'-x, -y, -z'

loop_
_atom_site_label
_atom_site_type_symbol
_atom_site_fract_x
_atom_site_fract_y
_atom_site_fract_z
_atom_site_U_iso_or_equiv
_atom_site_adp_type
_atom_site_occupancy
_atom_site_symmetry_multiplicity
_atom_site_calc_flag
_atom_site_refinement_flags
C1 C 0.2903(8) 0.3965(6) 1.0267(5) 0.0191(12) Uani 1 1 d .
C2 C 0.3698(8) 0.2274(6) 1.0913(5) 0.0193(12) Uani 1 1 d .
H2 H 0.3552 0.1691 1.0438 0.023 Uiso 1 1 calc R
C3 C 0.4715(8) 0.1456(7) 1.2276(6) 0.0222(12) Uani 1 1 d .
C4 C 0.4935(8) 0.2306(6) 1.2973(5) 0.0210(12) Uani 1 1 d .
H4 H 0.5626 0.1736 1.3905 0.025 Uiso 1 1 calc R
C5 C 0.4143(8) 0.3983(7) 1.2300(6) 0.0230(13) Uani 1 1 d .
H5 H 0.4309 0.4576 1.2760 0.028 Uiso 1 1 calc R
C6 C 0.3121(8) 0.4793(7) 1.0972(6) 0.0246(13) Uani 1 1 d .
H6 H 0.2549 0.5948 1.0526 0.030 Uiso 1 1 calc R
C7 C 0.1033(8) 0.6456(7) 0.8024(6) 0.0257(13) Uani 1 1 d .
H7 H 0.0971 0.7242 0.8326 0.031 Uiso 1 1 calc R
C8 C 0.1583(8) 0.4174(6) 0.8032(5) 0.0209(12) Uani 1 1 d U
H8 H 0.1972 0.3042 0.8316 0.025 Uiso 1 1 calc R
C9 C 0.4334(9) -0.1233(7) 1.3138(6) 0.0285(14) Uani 1 1 d .
H9 H 0.2932 -0.0833 1.2788 0.034 Uiso 1 1 calc R
C10 C 0.7341(8) -0.1291(7) 1.3586(5) 0.0240(13) Uani 1 1 d .
H10 H 0.8464 -0.0961 1.3621 0.029 Uiso 1 1 calc R
F1 F 1.0042(5) 0.9384(4) -0.1244(3) 0.0291(8) Uani 1 1 d .
F2 F 0.7909(5) 0.9524(4) 0.0509(3) 0.0312(8) Uani 1 1 d .
F3 F 1.1486(5) 0.8067(4) 0.1167(3) 0.0324(8) Uani 1 1 d .
N1 N 0.0680(7) 0.5340(5) 0.6768(4) 0.0223(11) Uani 1 1 d .
N2 N 0.0331(7) 0.6820(6) 0.6770(5) 0.0270(11) Uani 1 1 d .
N3 N 0.1880(6) 0.4800(5) 0.8868(4) 0.0207(10) Uani 1 1 d .
N4 N 0.7396(6) -0.2808(5) 1.4140(4) 0.0208(10) Uani 1 1 d .
N5 N 0.5444(7) -0.2778(5) 1.3853(5) 0.0279(11) Uani 1 1 d .
N6 N 0.5452(7) -0.0292(5) 1.2968(4) 0.0214(10) Uani 1 1 d .
O1 O 0.1775(6) 0.6418(5) 0.3905(4) 0.0290(10) Uani 1 1 d D
H1A H 0.306(6) 0.599(7) 0.427(6) 0.035 Uiso 1 1 d D
H1B H 0.158(9) 0.706(6) 0.299(4) 0.035 Uiso 1 1 d D
O2 O 0.9168(18) 0.0247(14) 0.5393(11) 0.078(4) Uani 0.50 1 d P
H2A H 0.9802 -0.0741 0.5587 0.094 Uiso 0.50 1 d PR
H2B H 0.9631 0.0856 0.4703 0.094 Uiso 0.50 1 d PR
Si1 Si 1.0000 1.0000 0.0000 0.0201(5) Uani 1 2 d S
Zn1 Zn 0.0000 0.5000 0.5000 0.0213(3) Uani 1 2 d S

loop_
_atom_site_aniso_label
_atom_site_aniso_U_11
_atom_site_aniso_U_22
_atom_site_aniso_U_33
_atom_site_aniso_U_23
_atom_site_aniso_U_13
_atom_site_aniso_U_12
C1 0.019(3) 0.012(3) 0.018(3) -0.003(2) 0.001(2) -0.001(2)
C2 0.025(3) 0.006(3) 0.022(3) -0.002(2) -0.002(2) -0.004(2)
C3 0.018(3) 0.025(3) 0.027(3) -0.014(3) 0.005(2) -0.008(3)
C4 0.022(3) 0.018(3) 0.017(3) -0.005(2) 0.000(2) -0.003(3)
C5 0.025(3) 0.021(3) 0.030(3) -0.017(3) 0.005(3) -0.010(3)
C6 0.019(3) 0.029(3) 0.027(3) -0.015(3) 0.004(2) -0.008(3)
C7 0.021(3) 0.025(3) 0.033(3) -0.014(3) 0.001(3) -0.008(3)
C8 0.025(3) 0.003(2) 0.025(3) -0.003(2) -0.005(2) 0.002(2)
C9 0.026(3) 0.024(3) 0.030(3) -0.007(3) -0.004(3) -0.009(3)
C10 0.021(3) 0.028(3) 0.025(3) -0.013(3) 0.001(2) -0.009(3)
F1 0.040(2) 0.0212(18) 0.0286(18) -0.0155(15) 0.0014(15) -0.0071(16)
F2 0.034(2) 0.0268(19) 0.039(2) -0.0177(17) 0.0107(16) -0.0152(16)
F3 0.042(2) 0.0224(19) 0.0244(17) -0.0083(15) -0.0014(15) -0.0046(17)
N1 0.023(3) 0.014(2) 0.024(2) -0.005(2) -0.004(2) -0.003(2)
N2 0.025(3) 0.027(3) 0.030(3) -0.011(2) 0.003(2) -0.012(2)
N3 0.019(2) 0.019(3) 0.022(2) -0.009(2) 0.000(2) -0.005(2)
N4 0.016(3) 0.019(3) 0.023(2) -0.007(2) -0.0026(19) -0.004(2)
N5 0.024(3) 0.019(3) 0.032(3) -0.003(2) -0.002(2) -0.009(2)
N6 0.019(3) 0.018(3) 0.022(2) -0.007(2) -0.003(2) -0.004(2)
O1 0.026(2) 0.031(3) 0.022(2) -0.0039(19) -0.0021(19) -0.012(2)
O2 0.101(11) 0.073(8) 0.062(8) -0.026(6) 0.018(6) -0.040(8)
Si1 0.0261(13) 0.0171(12) 0.0188(11) -0.0085(9) 0.0022(9) -0.0092(10)
Zn1 0.0219(6) 0.0165(5) 0.0198(5) -0.0043(4) -0.0017(4) -0.0055(4)

loop_
_atom_type_symbol
_atom_type_description
_atom_type_scat_dispersion_real
_atom_type_scat_dispersion_imag
_atom_type_scat_source
C C 0.0033 0.0016 'International Tables Vol C Tables 4.2.6.8 and 6.1.1.4'
H H 0.0000 0.0000 'International Tables Vol C Tables 4.2.6.8 and 6.1.1.4'
F F 0.0171 0.0103 'International Tables Vol C Tables 4.2.6.8 and 6.1.1.4'
N N 0.0061 0.0033 'International Tables Vol C Tables 4.2.6.8 and 6.1.1.4'
O O 0.0106 0.0060 'International Tables Vol C Tables 4.2.6.8 and 6.1.1.4'
Si Si 0.0817 0.0704 'International Tables Vol C Tables 4.2.6.8 and 6.1.1.4'
Zn Zn 0.2839 1.4301 'International Tables Vol C Tables 4.2.6.8 and 6.1.1.4'

loop_
_geom_angle_atom_site_label_1
_geom_angle_atom_site_label_2
_geom_angle_atom_site_label_3
_geom_angle
_geom_angle_site_symmetry_1
_geom_angle_site_symmetry_3
C6 C1 C2 120.1(5) . .
C6 C1 N3 121.7(5) . .
C2 C1 N3 118.2(5) . .
C1 C2 C3 118.3(5) . .
C1 C2 H2 120.8 . .
C3 C2 H2 120.8 . .
C4 C3 C2 121.0(5) . .
C4 C3 N6 120.6(5) . .
C2 C3 N6 118.3(5) . .
C5 C4 C3 119.3(5) . .
C5 C4 H4 120.3 . .
C3 C4 H4 120.3 . .
C6 C5 C4 120.0(5) . .
C6 C5 H5 120.0 . .
C4 C5 H5 120.0 . .
C5 C6 C1 121.2(5) . .
C5 C6 H6 119.4 . .
C1 C6 H6 119.4 . .
N2 C7 N3 112.3(5) . .
N2 C7 H7 123.8 . .
N3 C7 H7 123.8 . .
N1 C8 N3 111.2(4) . .
N1 C8 H8 124.4 . .
N3 C8 H8 124.4 . .
N5 C9 N6 110.7(5) . .
N5 C9 H9 124.7 . .
N6 C9 H9 124.7 . .
N4 C10 N6 108.9(5) . .
N4 C10 H10 125.5 . .
N6 C10 H10 125.5 . .
C8 N1 N2 107.3(4) . .
C8 N1 Zn1 126.1(4) . .
N2 N1 Zn1 126.6(3) . .
C7 N2 N1 105.8(4) . .
C8 N3 C7 103.4(4) . .
C8 N3 C1 128.8(4) . .
C7 N3 C1 127.8(4) . .
C10 N4 N5 108.0(4) . .
C10 N4 Zn1 128.4(4) . 1_646
N5 N4 Zn1 122.7(3) . 1_646
C9 N5 N4 105.4(4) . .
C10 N6 C9 107.0(5) . .
C10 N6 C3 127.2(5) . .
C9 N6 C3 125.8(5) . .
Zn1 O1 H1A 114(4) . .
Zn1 O1 H1B 125(4) . .
H1A O1 H1B 113(5) . .
O2 O2 H2A 57.1 2_756 .
O2 O2 H2B 51.8 2_756 .
H2A O2 H2B 109.0 . .
F2 Si1 F2 179.999(1) . 2_775
F2 Si1 F1 89.85(15) . 2_775
F2 Si1 F1 90.15(15) 2_775 2_775
F2 Si1 F1 90.15(15) . .
F2 Si1 F1 89.86(15) 2_775 .
F1 Si1 F1 179.999(1) 2_775 .
F2 Si1 F3 89.64(16) . .
F2 Si1 F3 90.36(16) 2_775 .
F1 Si1 F3 90.55(14) 2_775 .
F1 Si1 F3 89.45(14) . .
F2 Si1 F3 90.36(16) . 2_775
F2 Si1 F3 89.64(16) 2_775 2_775
F1 Si1 F3 89.45(14) 2_775 2_775
F1 Si1 F3 90.55(14) . 2_775
F3 Si1 F3 179.999(2) . 2_775
O1 Zn1 O1 179.999(1) . 2_566
O1 Zn1 N4 92.20(17) . 2_657
O1 Zn1 N4 87.80(16) 2_566 2_657
O1 Zn1 N4 87.80(17) . 1_464
O1 Zn1 N4 92.20(17) 2_566 1_464
N4 Zn1 N4 180.000(1) 2_657 1_464
O1 Zn1 N1 86.91(16) . .
O1 Zn1 N1 93.09(16) 2_566 .
N4 Zn1 N1 87.35(16) 2_657 .
N4 Zn1 N1 92.65(16) 1_464 .
O1 Zn1 N1 93.09(16) . 2_566
O1 Zn1 N1 86.91(16) 2_566 2_566
N4 Zn1 N1 92.65(16) 2_657 2_566
N4 Zn1 N1 87.35(16) 1_464 2_566
N1 Zn1 N1 180.0(2) . 2_566

loop_
_geom_bond_atom_site_label_1
_geom_bond_atom_site_label_2
_geom_bond_distance
_geom_bond_site_symmetry_2
C1 C6 1.377(7) .
C1 C2 1.389(7) .
C1 N3 1.425(6) .
C2 C3 1.392(7) .
C2 H2 0.9500 .
C3 C4 1.390(7) .
C3 N6 1.435(7) .
C4 C5 1.378(7) .
C4 H4 0.9500 .
C5 C6 1.364(7) .
C5 H5 0.9500 .
C6 H6 0.9500 .
C7 N2 1.298(7) .
C7 N3 1.377(7) .
C7 H7 0.9500 .
C8 N1 1.321(6) .
C8 N3 1.348(6) .
C8 H8 0.9500 .
C9 N5 1.310(7) .
C9 N6 1.344(7) .
C9 H9 0.9500 .
C10 N4 1.317(7) .
C10 N6 1.335(7) .
C10 H10 0.9500 .
F1 Si1 1.692(3) .
F2 Si1 1.679(3) .
F3 Si1 1.708(3) .
N1 N2 1.392(6) .
N1 Zn1 2.164(4) .
N4 N5 1.400(6) .
N4 Zn1 2.139(4) 1_646
O1 Zn1 2.101(4) .
O1 H1A 0.88(4) .
O1 H1B 0.88(4) .
O2 O2 1.50(2) 2_756
O2 H2A 0.8500 .
O2 H2B 0.8501 .
Si1 F2 1.679(3) 2_775
Si1 F1 1.692(3) 2_775
Si1 F3 1.708(3) 2_775
Zn1 O1 2.101(4) 2_566
Zn1 N4 2.139(4) 2_657
Zn1 N4 2.139(4) 1_464
Zn1 N1 2.164(4) 2_566
